data_7010366
loop_
_publ_author_name
'Nielson, Alastair J.'
'Glenny, Mark W.'
'Rickard, Clifton E. F.'

_publ_section_title
;
 2-tert-Butyl and 2-phenylphenylimido complexes of titanium(IV) and
 their olefin polymerisation activity
;
_journal_issue 3
_journal_name_full 'Journal of the Chemical Society, Dalton Transactions'
_journal_page_first 232
_journal_paper_doi 10.1039/b008232p
_journal_year 2001
_chemical_formula_moiety 'C44 H38 Cl4 N6 Ti2'
_chemical_formula_sum 'C22 H19 Cl2 N3 Ti'
_chemical_formula_weight 444.20
_chemical_name_systematic
; 
 dichloro-di-\m-chloro(2-phenylphenylimido)tetrakis-
pyridinedititanium(IV)
  
;
_space_group_IT_number 14
_symmetry_cell_setting monoclinic
_symmetry_space_group_name_Hall '-P 2yn'
_symmetry_space_group_name_H-M 'P 1 21/n 1'
_atom_sites_solution_hydrogens geom
_atom_sites_solution_primary direct
_atom_sites_solution_secondary difmap
_audit_creation_method SHELXL-97
_cell_angle_alpha 90.00
_cell_angle_beta 111.420(1)
_cell_angle_gamma 90.00
_cell_formula_units_Z 4
_cell_length_a 10.1087(4)
_cell_length_b 17.1958(6)
_cell_length_c 12.4949(5)
_cell_measurement_reflns_used 6880
_cell_measurement_temperature 203(2)
_cell_measurement_theta_max 26
_cell_measurement_theta_min 2
_cell_volume 2021.93(13)
_computing_cell_refinement 'Siemens SMART'
_computing_data_collection 'Siemens SMART (Siemens, 1995)'
_computing_data_reduction 'Siemens SAINT  (Siemens, 1995)'
_computing_molecular_graphics 'Siemens SHELXTL (Siemens, 1994)'
_computing_publication_material SHELXL-97
_computing_structure_refinement 'SHELXL-97 Sheldrick, (1997)'
_computing_structure_solution 'SHELXS Sheldrick, (1990)'
_diffrn_ambient_temperature 203(2)
_diffrn_measured_fraction_theta_full 0.881
_diffrn_measured_fraction_theta_max 0.881
_diffrn_measurement_device_type 'Siemens SMART'
_diffrn_measurement_method 'Area detector \w scans'
_diffrn_radiation_monochromator graphite
_diffrn_radiation_source 'fine-focus sealed tube'
_diffrn_radiation_type MoK\a
_diffrn_radiation_wavelength 0.71073
_diffrn_reflns_av_R_equivalents 0.0310
_diffrn_reflns_av_sigmaI/netI 0.0411
_diffrn_reflns_limit_h_max 11
_diffrn_reflns_limit_h_min -12
_diffrn_reflns_limit_k_max 22
_diffrn_reflns_limit_k_min 0
_diffrn_reflns_limit_l_max 16
_diffrn_reflns_limit_l_min 0
_diffrn_reflns_number 12622
_diffrn_reflns_theta_full 28.26
_diffrn_reflns_theta_max 28.26
_diffrn_reflns_theta_min 2.11
_diffrn_standards_decay_% 0
_exptl_absorpt_coefficient_mu 0.700
_exptl_absorpt_correction_T_max 0.8962
_exptl_absorpt_correction_T_min 0.8122
_exptl_absorpt_correction_type multi-scan
_exptl_absorpt_process_details 'Blessing, 1995'
_exptl_crystal_colour Brown
_exptl_crystal_density_diffrn 1.459
_exptl_crystal_density_method 'not measured'
_exptl_crystal_description Prism
_exptl_crystal_F_000 912
_exptl_crystal_size_max 0.31
_exptl_crystal_size_mid 0.18
_exptl_crystal_size_min 0.16
_refine_diff_density_max 0.350
_refine_diff_density_min -0.447
_refine_diff_density_rms 0.069
_refine_ls_extinction_method none
_refine_ls_goodness_of_fit_ref 1.078
_refine_ls_hydrogen_treatment mixed
_refine_ls_matrix_type full
_refine_ls_number_parameters 253
_refine_ls_number_reflns 4557
_refine_ls_number_restraints 0
_refine_ls_restrained_S_all 1.078
_refine_ls_R_factor_all 0.0612
_refine_ls_R_factor_gt 0.0412
_refine_ls_shift/su_max 0.110
_refine_ls_shift/su_mean 0.021
_refine_ls_structure_factor_coef Fsqd
_refine_ls_weighting_details 'w=1/[\s^2^(Fo^2^)+(0.0375P)^2^+1.4688P] where P=(Fo^2^+2Fc^2^)/3'
_refine_ls_weighting_scheme calc
_refine_ls_wR_factor_gt 0.0882
_refine_ls_wR_factor_ref 0.0983
_reflns_number_gt 3588
_reflns_number_total 4557
_reflns_threshold_expression >2sigma(I)
_cod_data_source_file b008232p.txt
_cod_data_source_block '[5]'
_cod_depositor_comments
;
The following automatic conversions were performed:
'_symmetry_cell_setting' value 'Monoclinic' changed to 'monoclinic'
according to '/home/saulius/struct/CIF-dictionaries/cif_core.dic'
dictionary named 'cif_core.dic' version 2.4.1 from
2010-06-29.

'_exptl_absorpt_correction_type' value 'Multi-scan' changed
to 'multi-scan' according to
'/home/saulius/struct/CIF-dictionaries/cif_core.dic' dictionary named
'cif_core.dic' version 2.4.1 from 2010-06-29.

Automatic conversion script
Id: cif_fix_enum 1527 2010-12-29 10:47:43Z saulius 

The following automatic conversions were performed:

'_refine_ls_weighting_scheme' value 'calc
w=1/[\s^2^(Fo^2^)+(0.0375P)^2^+1.4688P] where P=(Fo^2^+2Fc^2^)/3' was
changed to 'calc'. New tag '_refine_ls_weighting_details' was
created. The value of the new tag was set to
'w=1/[\s^2^(Fo^2^)+(0.0375P)^2^+1.4688P] where P=(Fo^2^+2Fc^2^)/3'.

Automatic conversion script
Id: cif_fix_values 3143 2015-03-26 13:38:13Z robertas 
;
_cod_original_cell_volume 2021.97(13)
_cod_original_sg_symbol_H-M 'P 21/n'
_cod_database_code 7010366

loop_
_symmetry_equiv_pos_as_xyz
'x, y, z'
'-x+1/2, y+1/2, -z+1/2'
'-x, -y, -z'
'x-1/2, -y-1/2, z-1/2'

loop_
_atom_site_label
_atom_site_type_symbol
_atom_site_fract_x
_atom_site_fract_y
_atom_site_fract_z
_atom_site_U_iso_or_equiv
_atom_site_adp_type
_atom_site_occupancy
_atom_site_calc_flag
_atom_site_refinement_flags
_atom_site_disorder_assembly
_atom_site_disorder_group
Ti Ti 0.15355(4) 0.04794(2) 0.13394(3) 0.02076(11) Uani 1 d . . .
Cl1 Cl 0.12670(6) 0.09936(3) 0.30304(5) 0.02894(14) Uani 1 d . . .
Cl2 Cl 0.12320(6) -0.01164(3) -0.05165(5) 0.02496(13) Uani 1 d . . .
N1 N 0.3351(2) 0.05670(11) 0.17762(16) 0.0237(4) Uani 1 d . . .
N2 N 0.1641(2) -0.06879(11) 0.20991(16) 0.0259(4) Uani 1 d . . .
N3 N 0.0784(2) 0.16399(11) 0.05284(16) 0.0254(4) Uani 1 d . . .
C1 C 0.4797(2) 0.04816(13) 0.23409(19) 0.0240(5) Uani 1 d . . .
C2 C 0.5287(3) 0.00626(15) 0.3382(2) 0.0305(5) Uani 1 d . . .
H2A H 0.4625 -0.0172 0.3648 0.037 Uiso 1 calc R . .
C3 C 0.6724(3) -0.00108(16) 0.4022(2) 0.0380(6) Uani 1 d . . .
H3A H 0.7030 -0.0294 0.4714 0.046 Uiso 1 calc R . .
C4 C 0.7710(3) 0.03358(17) 0.3637(2) 0.0399(7) Uani 1 d . . .
H4A H 0.8687 0.0296 0.4075 0.048 Uiso 1 calc R . .
C5 C 0.7254(3) 0.07382(16) 0.2610(2) 0.0339(6) Uani 1 d . . .
H5A H 0.7933 0.0962 0.2353 0.041 Uiso 1 calc R . .
C6 C 0.5814(2) 0.08223(14) 0.1942(2) 0.0262(5) Uani 1 d . . .
C7 C 0.5378(2) 0.12548(14) 0.0830(2) 0.0276(5) Uani 1 d . . .
C8 C 0.5964(3) 0.19846(15) 0.0782(2) 0.0351(6) Uani 1 d . . .
H8A H 0.6632 0.2200 0.1453 0.042 Uiso 1 calc R . .
C9 C 0.5572(3) 0.23934(17) -0.0241(3) 0.0437(7) Uani 1 d . . .
H9A H 0.5957 0.2889 -0.0255 0.052 Uiso 1 calc R . .
C10 C 0.4617(3) 0.20761(19) -0.1241(3) 0.0457(7) Uani 1 d . . .
H10A H 0.4356 0.2354 -0.1935 0.055 Uiso 1 calc R . .
C11 C 0.4046(3) 0.13479(18) -0.1217(2) 0.0397(6) Uani 1 d . . .
H11A H 0.3410 0.1126 -0.1897 0.048 Uiso 1 calc R . .
C12 C 0.4418(3) 0.09451(15) -0.0182(2) 0.0306(5) Uani 1 d . . .
H12A H 0.4012 0.0455 -0.0168 0.037 Uiso 1 calc R . .
C13 C 0.0834(3) -0.08856(16) 0.2711(2) 0.0330(6) Uani 1 d . . .
H13A H 0.0311 -0.0495 0.2904 0.040 Uiso 1 calc R . .
C14 C 0.0746(3) -0.16329(16) 0.3062(2) 0.0406(7) Uani 1 d . . .
H14A H 0.0186 -0.1747 0.3500 0.049 Uiso 1 calc R . .
C15 C 0.1489(3) -0.22169(16) 0.2768(2) 0.0418(7) Uani 1 d . . .
H15A H 0.1408 -0.2737 0.2968 0.050 Uiso 1 calc R . .
C16 C 0.2350(3) -0.20179(15) 0.2174(2) 0.0360(6) Uani 1 d . . .
H16A H 0.2894 -0.2399 0.1984 0.043 Uiso 1 calc R . .
C17 C 0.2405(3) -0.12542(15) 0.1861(2) 0.0298(5) Uani 1 d . . .
H17A H 0.3005 -0.1124 0.1464 0.036 Uiso 1 calc R . .
C18 C 0.1435(3) 0.20032(15) -0.0094(2) 0.0327(6) Uani 1 d . . .
H18A H 0.2120 0.1728 -0.0287 0.039 Uiso 1 calc R . .
C19 C 0.1144(3) 0.27640(16) -0.0464(2) 0.0415(7) Uani 1 d . . .
H19A H 0.1620 0.2998 -0.0900 0.050 Uiso 1 calc R . .
C20 C 0.0144(3) 0.31732(16) -0.0182(2) 0.0437(7) Uani 1 d . . .
H20A H -0.0058 0.3694 -0.0409 0.052 Uiso 1 calc R . .
C21 C -0.0551(3) 0.28084(15) 0.0436(2) 0.0375(6) Uani 1 d . . .
H21A H -0.1243 0.3075 0.0632 0.045 Uiso 1 calc R . .
C22 C -0.0223(3) 0.20467(14) 0.0765(2) 0.0294(5) Uani 1 d . . .
H22A H -0.0720 0.1798 0.1173 0.035 Uiso 1 calc R . .

loop_
_atom_site_aniso_label
_atom_site_aniso_U_11
_atom_site_aniso_U_22
_atom_site_aniso_U_33
_atom_site_aniso_U_23
_atom_site_aniso_U_13
_atom_site_aniso_U_12
Ti 0.0185(2) 0.0200(2) 0.0252(2) 0.00057(16) 0.00962(16) -0.00018(16)
Cl1 0.0334(3) 0.0273(3) 0.0283(3) -0.0032(2) 0.0139(2) -0.0006(2)
Cl2 0.0204(3) 0.0282(3) 0.0287(3) -0.0034(2) 0.0119(2) -0.0017(2)
N1 0.0200(9) 0.0248(10) 0.0278(9) 0.0011(8) 0.0104(8) -0.0006(8)
N2 0.0241(10) 0.0243(10) 0.0298(10) 0.0015(8) 0.0102(8) 0.0010(8)
N3 0.0231(10) 0.0236(10) 0.0292(10) 0.0007(8) 0.0091(8) -0.0006(8)
C1 0.0206(11) 0.0247(12) 0.0277(11) -0.0033(9) 0.0100(9) 0.0013(9)
C2 0.0286(13) 0.0321(14) 0.0302(12) 0.0004(11) 0.0101(10) 0.0017(10)
C3 0.0378(15) 0.0427(16) 0.0286(13) 0.0019(12) 0.0062(11) 0.0075(12)
C4 0.0216(13) 0.0509(17) 0.0406(15) -0.0023(13) 0.0033(11) 0.0093(12)
C5 0.0215(12) 0.0433(16) 0.0387(14) -0.0059(12) 0.0131(11) 0.0004(11)
C6 0.0219(11) 0.0270(12) 0.0301(12) -0.0051(10) 0.0102(10) -0.0002(9)
C7 0.0216(12) 0.0304(13) 0.0358(13) 0.0001(10) 0.0165(10) 0.0041(10)
C8 0.0300(13) 0.0343(14) 0.0479(15) -0.0023(12) 0.0226(12) -0.0014(11)
C9 0.0472(17) 0.0364(16) 0.0603(19) 0.0076(14) 0.0347(15) 0.0024(13)
C10 0.0480(17) 0.0569(19) 0.0436(16) 0.0171(15) 0.0303(14) 0.0150(15)
C11 0.0347(14) 0.0551(18) 0.0346(14) 0.0025(13) 0.0188(12) 0.0078(13)
C12 0.0241(12) 0.0357(14) 0.0352(13) -0.0014(11) 0.0146(10) 0.0017(10)
C13 0.0332(14) 0.0331(14) 0.0365(13) 0.0037(11) 0.0172(11) 0.0000(11)
C14 0.0439(16) 0.0381(16) 0.0427(15) 0.0080(12) 0.0191(13) -0.0080(13)
C15 0.0441(16) 0.0263(14) 0.0428(15) 0.0101(12) 0.0014(13) -0.0047(12)
C16 0.0359(14) 0.0266(13) 0.0381(14) 0.0019(11) 0.0049(12) 0.0075(11)
C17 0.0271(12) 0.0308(13) 0.0302(12) 0.0024(10) 0.0088(10) 0.0046(10)
C18 0.0309(13) 0.0344(14) 0.0336(13) 0.0044(11) 0.0127(11) -0.0021(11)
C19 0.0467(17) 0.0374(16) 0.0389(15) 0.0105(12) 0.0138(13) -0.0084(13)
C20 0.0530(18) 0.0246(14) 0.0437(16) 0.0083(12) 0.0059(14) 0.0034(13)
C21 0.0393(15) 0.0280(14) 0.0407(14) 0.0002(11) 0.0094(12) 0.0094(11)
C22 0.0254(12) 0.0284(13) 0.0350(13) -0.0010(11) 0.0117(10) 0.0000(10)

loop_
_atom_type_symbol
_atom_type_description
_atom_type_scat_dispersion_real
_atom_type_scat_dispersion_imag
_atom_type_scat_source
C C 0.0033 0.0016 'International Tables Vol C Tables 4.2.6.8 and 6.1.1.4'
H H 0.0000 0.0000 'International Tables Vol C Tables 4.2.6.8 and 6.1.1.4'
N N 0.0061 0.0033 'International Tables Vol C Tables 4.2.6.8 and 6.1.1.4'
Cl Cl 0.1484 0.1585 'International Tables Vol C Tables 4.2.6.8 and 6.1.1.4'
Ti Ti 0.2776 0.4457 'International Tables Vol C Tables 4.2.6.8 and 6.1.1.4'

loop_
_geom_angle_atom_site_label_1
_geom_angle_atom_site_label_2
_geom_angle_atom_site_label_3
_geom_angle
_geom_angle_site_symmetry_1
_geom_angle_site_symmetry_3
_geom_angle_publ_flag
N1 Ti N2 93.73(8) . . y
N1 Ti N3 102.23(8) . . y
N2 Ti N3 163.65(7) . . y
N1 Ti Cl1 98.00(7) . . y
N2 Ti Cl1 87.68(5) . . y
N3 Ti Cl1 86.63(5) . . y
N1 Ti Cl2 95.01(7) . . y
N2 Ti Cl2 89.80(5) . . y
N3 Ti Cl2 92.28(5) . . y
Cl1 Ti Cl2 166.88(3) . . y
N1 Ti Cl2 170.54(7) . 3 ?
N2 Ti Cl2 80.36(5) . 3 ?
N3 Ti Cl2 84.24(5) . 3 ?
Cl1 Ti Cl2 89.18(2) . 3 ?
Cl2 Ti Cl2 77.70(2) . 3 ?
Ti Cl2 Ti 102.30(2) . 3 ?
C1 N1 Ti 164.11(17) . . y
C17 N2 C13 117.3(2) . . ?
C17 N2 Ti 120.40(16) . . ?
C13 N2 Ti 121.94(16) . . ?
C18 N3 C22 116.9(2) . . ?
C18 N3 Ti 121.27(16) . . ?
C22 N3 Ti 121.28(16) . . ?
N1 C1 C2 118.4(2) . . ?
N1 C1 C6 122.9(2) . . ?
C2 C1 C6 118.6(2) . . ?
C3 C2 C1 121.4(2) . . ?
C2 C3 C4 119.7(2) . . ?
C5 C4 C3 119.9(2) . . ?
C4 C5 C6 122.0(2) . . ?
C5 C6 C1 118.5(2) . . ?
C5 C6 C7 119.8(2) . . ?
C1 C6 C7 121.7(2) . . ?
C12 C7 C8 118.1(2) . . ?
C12 C7 C6 121.8(2) . . ?
C8 C7 C6 120.1(2) . . ?
C9 C8 C7 120.9(3) . . ?
C10 C9 C8 120.3(3) . . ?
C9 C10 C11 119.8(3) . . ?
C10 C11 C12 119.8(3) . . ?
C7 C12 C11 121.1(3) . . ?
N2 C13 C14 122.7(3) . . ?
C13 C14 C15 119.4(3) . . ?
C16 C15 C14 118.3(2) . . ?
C15 C16 C17 119.3(3) . . ?
N2 C17 C16 122.9(2) . . ?
N3 C18 C19 123.0(3) . . ?
C20 C19 C18 118.9(3) . . ?
C21 C20 C19 119.0(3) . . ?
C20 C21 C22 119.1(3) . . ?
N3 C22 C21 123.0(2) . . ?

loop_
_geom_bond_atom_site_label_1
_geom_bond_atom_site_label_2
_geom_bond_distance
_geom_bond_site_symmetry_2
_geom_bond_publ_flag
Ti N1 1.7194(19) . y
Ti N2 2.206(2) . y
Ti N3 2.2415(19) . y
Ti Cl1 2.3956(7) . y
Ti Cl2 2.4498(7) . y
Ti Cl2 2.6781(7) 3 y
Cl2 Ti 2.6781(7) 3 ?
N1 C1 1.380(3) . y
N2 C17 1.342(3) . ?
N2 C13 1.349(3) . ?
N3 C18 1.343(3) . ?
N3 C22 1.353(3) . ?
C1 C2 1.409(3) . ?
C1 C6 1.421(3) . ?
C2 C3 1.384(4) . ?
C3 C4 1.390(4) . ?
C4 C5 1.380(4) . ?
C5 C6 1.396(3) . ?
C6 C7 1.494(3) . ?
C7 C12 1.389(3) . ?
C7 C8 1.398(3) . ?
C8 C9 1.383(4) . ?
C9 C10 1.382(4) . ?
C10 C11 1.383(4) . ?
C11 C12 1.392(4) . ?
C13 C14 1.371(4) . ?
C14 C15 1.382(4) . ?
C15 C16 1.377(4) . ?
C16 C17 1.377(4) . ?
C18 C19 1.383(4) . ?
C19 C20 1.379(4) . ?
C20 C21 1.371(4) . ?
C21 C22 1.377(3) . ?
